data_4336474
loop_
_publ_author_name
'Adrien Kaeser'
'Meera Mohankumar'
'John Mohanraj'
'Filippo Monti'
'Michel Holler'
'Juan-Jos\'e Cid'
'Omar Moudam'
'Iwona Nierengarten'
'Lydia Karmazin-Brelot'
'Carine Duhayon'
'B\'eatrice Delavaux-Nicot'
'Nicola Armaroli'
'Jean-Fran\,cois Nierengarten'

_publ_contact_author_address
; 
Laboratoire de Chimie des Mat\'eriaux Mol\'eculaires, 
Universit\'e de Strasbourg et CNRS (UMR 7509), 
25 rue Becquerel, 67087 Strasbourg Cedex 2, France
;
_publ_contact_author_email nierengarten@unistra.fr
_publ_contact_author_name 'Jean-Francois Nierengarten'
_publ_contact_author_phone '+33 (0)3 68 85 27 63'
_publ_section_title
;
 Heteroleptic Copper(I) Complexes Prepared from Phenanthroline and
 Bis-Phosphine Ligands
;
_journal_name_full 'Inorganic Chemistry'
_journal_page_first 12140
_journal_page_last 12151
_journal_paper_doi 10.1021/ic4020042
_journal_volume 52
_journal_year 2013
_chemical_formula_moiety 'C40 H36 Cu N2 P2, B F4, C4 H10 O'
_chemical_formula_sum 'C44 H46 B Cu F4 N2 O P2'
_chemical_formula_weight 831.16
_space_group_IT_number 88
_symmetry_cell_setting tetragonal
_symmetry_space_group_name_Hall '-I 4ad'
_symmetry_space_group_name_H-M 'I 41/a :2'
_atom_sites_solution_hydrogens difmap
_atom_sites_solution_primary direct
_cell_angle_alpha 90
_cell_angle_beta 90
_cell_angle_gamma 90
_cell_formula_units_Z 16
_cell_length_a 21.129(3)
_cell_length_b 21.129(3)
_cell_length_c 36.050(7)
_cell_measurement_reflns_used 8000
_cell_measurement_temperature 180
_cell_measurement_theta_max 24
_cell_measurement_theta_min 3
_cell_volume 16094(4)
_computing_cell_refinement 'IPDS (Stoe & Cie, 1996)'
_computing_data_collection 'IPDS (Stoe & Cie, 1996)'
_computing_data_reduction 'USER DEFINED DATA REDUCTION'
_computing_molecular_graphics 'CAMERON (Watkin et al., 1996)'
_computing_publication_material 'CRYSTALS (Betteridge et al., 2003)'
_computing_structure_refinement 'CRYSTALS (Betteridge et al., 2003)'
_computing_structure_solution 'SIR92 (Altomare et al., 1994)'
_diffrn_ambient_temperature 180
_diffrn_measured_fraction_theta_full 0.998
_diffrn_measured_fraction_theta_max 0.990
_diffrn_measurement_device Area
_diffrn_measurement_device_type 'Stoe IPDS'
_diffrn_measurement_method '\f scans'
_diffrn_radiation_monochromator graphite
_diffrn_radiation_type 'Mo K\a'
_diffrn_radiation_wavelength 0.71073
_diffrn_reflns_av_R_equivalents 0.085
_diffrn_reflns_limit_h_max 25
_diffrn_reflns_limit_h_min -26
_diffrn_reflns_limit_k_max 25
_diffrn_reflns_limit_k_min -25
_diffrn_reflns_limit_l_max 44
_diffrn_reflns_limit_l_min -44
_diffrn_reflns_number 53093
_diffrn_reflns_theta_full 25.486
_diffrn_reflns_theta_max 26.006
_diffrn_reflns_theta_min 2.228
_diffrn_standards_number 0
_exptl_absorpt_coefficient_mu 0.678
_exptl_absorpt_correction_T_max 0.90
_exptl_absorpt_correction_T_min 0.88
_exptl_absorpt_correction_type multi-scan
_exptl_absorpt_process_details 'DENZO/SCALEPACK (Otwinowski & Minor, 1997)'
_exptl_crystal_colour orange
_exptl_crystal_density_diffrn 1.372
_exptl_crystal_description block
_exptl_crystal_F_000 6912
_exptl_crystal_size_max 0.150
_exptl_crystal_size_mid 0.150
_exptl_crystal_size_min 0.150
_refine_diff_density_max 1.33
_refine_diff_density_min -0.97
_refine_ls_extinction_method none
_refine_ls_goodness_of_fit_ref 1.0960
_refine_ls_hydrogen_treatment constr
_refine_ls_matrix_type full
_refine_ls_number_parameters 446
_refine_ls_number_reflns 3667
_refine_ls_number_restraints 2
_refine_ls_R_factor_all 0.1376
_refine_ls_R_factor_gt 0.0804
_refine_ls_shift/su_max 0.0008855
_refine_ls_shift/su_mean 0.0000399
_refine_ls_structure_factor_coef F
_refine_ls_weighting_details
;
 Method, part 1, Chebychev polynomial, (Watkin, 1994, Prince, 1982) 
 [weight] = 1.0/[A~0~*T~0~(x)+A~1~*T~1~(x) ... +A~n-1~]*T~n-1~(x)] 
 where A~i~ are the Chebychev coefficients listed below and x= Fcalc/Fmax 
 Method = Robust Weighting (Prince, 1982) 
 W = [weight] * [1-(deltaF/6*sigmaF)^2^]^2^ 
 A~i~ are: 
 1.01 0.965 0.549 
;
_refine_ls_weighting_scheme calc
_refine_ls_wR_factor_all 0.1348
_refine_ls_wR_factor_gt 0.0960
_refine_ls_wR_factor_ref 0.0960
_reflns_limit_h_max 18
_reflns_limit_h_min -17
_reflns_limit_k_max 26
_reflns_limit_k_min 0
_reflns_limit_l_max 44
_reflns_limit_l_min 0
_reflns_number_gt 3667
_reflns_number_total 4496
_reflns_threshold_expression I>2.0\s(I)
_oxford_refine_ls_r_factor_ref 0.0804
_oxford_reflns_number_all 7808
_oxford_reflns_threshold_expression_ref I>2.0\s(I)
_cod_data_source_file ic4020042_si_001.cif
_cod_data_source_block 1
_cod_original_cell_volume 16093(5)
_cod_original_sg_symbol_Hall '-I 4ad '
_cod_original_sg_symbol_H-M 'I 41/a '
_cod_original_formula_sum 'C44 H46 B1 Cu1 F4 N2 O1 P2'
_cod_database_code 4336474

loop_
_symmetry_equiv_pos_as_xyz
x,y,z
-x,-y,-z
x+1/2,y+1/2,z+1/2
-x+1/2,-y+1/2,-z+1/2
-y+3/4,x+1/4,z+1/4
y+3/4,-x+1/4,-z+1/4
-y+5/4,x+3/4,z+3/4
y+5/4,-x+3/4,-z+3/4
-x+1/2,-y,z+1/2
x+1/2,y,-z+1/2
-x+1,-y+1/2,z+1
x+1,y+1/2,-z+1
y+3/4,-x+3/4,z+3/4
-y+3/4,x+3/4,-z+3/4
y+5/4,-x+5/4,z+5/4
-y+5/4,x+5/4,-z+5/4

loop_
_atom_site_label
_atom_site_type_symbol
_atom_site_fract_x
_atom_site_fract_y
_atom_site_fract_z
_atom_site_U_iso_or_equiv
_atom_site_occupancy
_atom_site_adp_type
_atom_site_refinement_flags_posn
Cu1 Cu 0.84881(4) 0.01723(4) 0.68427(3) 0.0383 1.0000 Uani .
P1 P 0.82317(8) 0.11914(8) 0.67161(5) 0.0353 1.0000 Uani .
P2 P 0.74712(9) -0.00577(9) 0.69983(6) 0.0389 1.0000 Uani .
N1 N 0.9158(3) -0.0222(3) 0.71870(16) 0.0382 1.0000 Uani .
N2 N 0.8952(3) -0.0358(3) 0.64517(17) 0.0391 1.0000 Uani .
C1 C 0.7371(3) 0.1134(3) 0.6691(2) 0.0445 1.0000 Uani .
C2 C 0.7113(4) 0.0738(4) 0.7011(2) 0.0466 1.0000 Uani .
C3 C 0.8846(4) 0.0303(4) 0.7761(2) 0.0465 1.0000 Uani .
C4 C 0.9262(4) -0.0145(3) 0.7552(2) 0.0434 1.0000 Uani .
C5 C 0.9748(4) -0.0470(4) 0.7734(3) 0.0563 1.0000 Uani .
C6 C 1.0101(4) -0.0905(4) 0.7553(3) 0.0608 1.0000 Uani .
C7 C 0.9996(4) -0.1010(4) 0.7171(2) 0.0553 1.0000 Uani .
C8 C 0.9528(3) -0.0654(3) 0.6999(2) 0.0400 1.0000 Uani .
C9 C 0.9413(3) -0.0724(4) 0.6609(2) 0.0407 1.0000 Uani .
C10 C 0.9778(4) -0.1162(4) 0.6405(2) 0.0482 1.0000 Uani .
C11 C 0.9649(4) -0.1195(4) 0.6024(2) 0.0534 1.0000 Uani .
C12 C 0.9201(4) -0.0837(4) 0.5865(2) 0.0471 1.0000 Uani .
C13 C 0.8852(4) -0.0422(4) 0.6085(2) 0.0453 1.0000 Uani .
C14 C 0.8341(4) -0.0024(4) 0.5918(2) 0.0509 1.0000 Uani .
C15 C 1.0350(5) -0.1468(5) 0.6955(3) 0.0769 1.0000 Uani .
C16 C 1.0239(5) -0.1528(5) 0.6589(3) 0.0708 1.0000 Uani .
C17 C 0.8463(3) 0.1565(3) 0.6283(2) 0.0370 1.0000 Uani .
C18 C 0.8048(4) 0.1858(4) 0.6036(2) 0.0474 1.0000 Uani .
C19 C 0.8254(4) 0.2088(4) 0.5700(2) 0.0517 1.0000 Uani .
C20 C 0.8883(4) 0.2047(4) 0.5605(2) 0.0516 1.0000 Uani .
C21 C 0.9308(4) 0.1791(4) 0.5848(2) 0.0492 1.0000 Uani .
C22 C 0.9103(4) 0.1544(4) 0.6183(2) 0.0425 1.0000 Uani .
C23 C 0.8378(3) 0.1816(3) 0.7048(2) 0.0396 1.0000 Uani .
C24 C 0.8025(4) 0.2380(4) 0.7062(2) 0.0481 1.0000 Uani .
C25 C 0.8176(5) 0.2850(4) 0.7307(3) 0.0616 1.0000 Uani .
C26 C 0.8693(5) 0.2793(4) 0.7539(2) 0.0579 1.0000 Uani .
C27 C 0.9055(4) 0.2256(4) 0.7530(2) 0.0512 1.0000 Uani .
C28 C 0.8902(4) 0.1770(4) 0.7285(2) 0.0449 1.0000 Uani .
C29 C 0.7282(4) -0.0390(3) 0.7451(2) 0.0430 1.0000 Uani .
C30 C 0.6748(5) -0.0236(5) 0.7652(3) 0.0675 1.0000 Uani .
C31 C 0.6649(6) -0.0500(6) 0.7996(3) 0.0818 1.0000 Uani .
C32 C 0.7056(6) -0.0928(5) 0.8146(3) 0.0698 1.0000 Uani .
C33 C 0.7589(6) -0.1083(5) 0.7954(3) 0.0755 1.0000 Uani .
C34 C 0.7696(4) -0.0827(4) 0.7606(3) 0.0635 1.0000 Uani .
C35 C 0.6991(3) -0.0518(3) 0.6679(2) 0.0407 1.0000 Uani .
C36 C 0.6349(4) -0.0429(4) 0.6621(2) 0.0532 1.0000 Uani .
C37 C 0.6017(5) -0.0821(5) 0.6381(3) 0.0670 1.0000 Uani .
C38 C 0.6335(5) -0.1310(5) 0.6198(3) 0.0702 1.0000 Uani .
C39 C 0.6966(5) -0.1408(5) 0.6253(3) 0.0664 1.0000 Uani .
C40 C 0.7296(4) -0.1009(4) 0.6492(2) 0.0530 1.0000 Uani .
C41 C 0.8690(10) -0.2714(9) 0.7935(5) 0.153(7) 1.0000 Uiso D
C42 C 0.8881(7) -0.2348(7) 0.7626(4) 0.103(4) 1.0000 Uiso D
C43 C 0.8582(8) -0.2128(8) 0.7039(4) 0.117(5) 1.0000 Uiso D
C44 C 0.8221(13) -0.2395(14) 0.6752(7) 0.222(12) 1.0000 Uiso D
O1 O 0.8469(7) -0.2456(8) 0.7356(4) 0.168(5) 1.0000 Uiso .
B1 B 0.5328(5) 0.1070(5) 0.6769(3) 0.060(3) 1.0000 Uiso .
F1 F 0.5498(3) 0.0844(3) 0.7117(2) 0.0938(19) 1.0000 Uiso .
F2 F 0.5862(3) 0.1178(3) 0.6569(2) 0.099(2) 1.0000 Uiso .
F3 F 0.5019(6) 0.1633(6) 0.6786(3) 0.166(4) 1.0000 Uiso .
F4 F 0.4980(4) 0.0604(4) 0.6601(2) 0.110(2) 1.0000 Uiso .
H11 H 0.7192 0.1552 0.6702 0.0541 1.0000 Uiso R
H12 H 0.7258 0.0937 0.6455 0.0543 1.0000 Uiso R
H21 H 0.7222 0.0942 0.7244 0.0551 1.0000 Uiso R
H22 H 0.6655 0.0703 0.6990 0.0552 1.0000 Uiso R
H31 H 0.9098 0.0611 0.7888 0.0712 1.0000 Uiso R
H32 H 0.8570 0.0518 0.7590 0.0711 1.0000 Uiso R
H33 H 0.8596 0.0070 0.7940 0.0711 1.0000 Uiso R
H51 H 0.9823 -0.0384 0.7984 0.0672 1.0000 Uiso R
H61 H 1.0410 -0.1137 0.7675 0.0711 1.0000 Uiso R
H111 H 0.9878 -0.1481 0.5879 0.0621 1.0000 Uiso R
H121 H 0.9126 -0.0855 0.5610 0.0581 1.0000 Uiso R
H141 H 0.8249 -0.0175 0.5672 0.0801 1.0000 Uiso R
H142 H 0.8480 0.0409 0.5904 0.0802 1.0000 Uiso R
H143 H 0.7968 -0.0051 0.6068 0.0802 1.0000 Uiso R
H151 H 1.0652 -0.1719 0.7074 0.0871 1.0000 Uiso R
H161 H 1.0481 -0.1813 0.6453 0.0812 1.0000 Uiso R
H181 H 0.7626 0.1899 0.6102 0.0552 1.0000 Uiso R
H191 H 0.7966 0.2273 0.5536 0.0621 1.0000 Uiso R
H201 H 0.9022 0.2191 0.5375 0.0632 1.0000 Uiso R
H211 H 0.9741 0.1793 0.5794 0.0602 1.0000 Uiso R
H221 H 0.9391 0.1354 0.6344 0.0523 1.0000 Uiso R
H241 H 0.7674 0.2431 0.6903 0.0602 1.0000 Uiso R
H251 H 0.7935 0.3223 0.7312 0.0711 1.0000 Uiso R
H261 H 0.8789 0.3119 0.7706 0.0712 1.0000 Uiso R
H271 H 0.9399 0.2211 0.7689 0.0642 1.0000 Uiso R
H281 H 0.9157 0.1411 0.7276 0.0540 1.0000 Uiso R
H301 H 0.6458 0.0055 0.7557 0.0752 1.0000 Uiso R
H311 H 0.6294 -0.0371 0.8133 0.1002 1.0000 Uiso R
H321 H 0.6964 -0.1116 0.8375 0.0881 1.0000 Uiso R
H331 H 0.7887 -0.1360 0.8057 0.0861 1.0000 Uiso R
H341 H 0.8053 -0.0949 0.7472 0.0742 1.0000 Uiso R
H361 H 0.6134 -0.0102 0.6743 0.0662 1.0000 Uiso R
H371 H 0.5585 -0.0760 0.6342 0.0782 1.0000 Uiso R
H381 H 0.6114 -0.1571 0.6037 0.0841 1.0000 Uiso R
H391 H 0.7170 -0.1742 0.6133 0.0792 1.0000 Uiso R
H401 H 0.7730 -0.1072 0.6524 0.0613 1.0000 Uiso R
H422 H 0.9292 -0.2489 0.7546 0.1212 1.0000 Uiso R
H421 H 0.8896 -0.1902 0.7689 0.1213 1.0000 Uiso R
H431 H 0.9024 -0.2182 0.6975 0.1281 1.0000 Uiso R
H432 H 0.8490 -0.1680 0.7072 0.1284 1.0000 Uiso R
H442 H 0.8341 -0.2231 0.6512 0.2521 1.0000 Uiso R
H443 H 0.8282 -0.2846 0.6758 0.2522 1.0000 Uiso R
H441 H 0.7787 -0.2290 0.6811 0.2522 1.0000 Uiso R
H411 H 0.9043 -0.2732 0.8108 0.2219 1.0000 Uiso R
H412 H 0.8572 -0.3131 0.7852 0.2220 1.0000 Uiso R
H413 H 0.8332 -0.2509 0.8047 0.2222 1.0000 Uiso R

loop_
_atom_site_aniso_label
_atom_site_aniso_U_11
_atom_site_aniso_U_22
_atom_site_aniso_U_33
_atom_site_aniso_U_23
_atom_site_aniso_U_13
_atom_site_aniso_U_12
Cu1 0.0331(5) 0.0358(5) 0.0460(5) -0.0093(4) 0.0027(4) 0.0033(4)
P1 0.0290(9) 0.0331(10) 0.0440(11) -0.0060(8) 0.0004(8) 0.0011(7)
P2 0.0315(9) 0.0337(10) 0.0516(12) -0.0088(8) 0.0060(8) 0.0001(8)
N1 0.039(3) 0.037(3) 0.039(4) -0.008(3) 0.009(3) 0.002(3)
N2 0.038(3) 0.034(3) 0.045(4) -0.005(3) -0.004(3) -0.007(3)
C1 0.032(4) 0.035(4) 0.067(5) -0.005(3) -0.001(3) 0.006(3)
C2 0.034(4) 0.044(4) 0.062(5) -0.012(4) 0.004(4) 0.001(3)
C3 0.056(5) 0.053(5) 0.031(4) -0.010(3) 0.005(3) 0.009(4)
C4 0.051(4) 0.036(4) 0.044(5) -0.002(3) 0.006(3) -0.002(3)
C5 0.059(5) 0.060(5) 0.050(5) -0.004(4) -0.004(4) 0.017(4)
C6 0.064(6) 0.061(5) 0.058(6) -0.004(4) -0.010(4) 0.036(5)
C7 0.057(5) 0.056(5) 0.053(5) -0.009(4) 0.001(4) 0.022(4)
C8 0.038(4) 0.038(4) 0.044(4) -0.005(3) 0.007(3) 0.000(3)
C9 0.035(4) 0.042(4) 0.045(5) -0.011(3) 0.001(3) -0.008(3)
C10 0.045(4) 0.044(4) 0.055(5) -0.020(4) 0.012(4) 0.005(4)
C11 0.056(5) 0.049(5) 0.056(5) -0.022(4) 0.011(4) -0.005(4)
C12 0.050(5) 0.040(4) 0.051(5) -0.021(3) -0.003(4) 0.003(4)
C13 0.045(4) 0.042(4) 0.049(5) -0.013(3) 0.000(4) -0.004(3)
C14 0.060(5) 0.051(5) 0.041(5) -0.012(4) -0.005(4) 0.006(4)
C15 0.083(7) 0.083(7) 0.065(7) -0.011(5) 0.003(5) 0.049(6)
C16 0.083(7) 0.066(6) 0.064(7) -0.021(5) 0.001(5) 0.036(5)
C17 0.038(4) 0.029(4) 0.043(4) -0.010(3) -0.003(3) 0.002(3)
C18 0.039(4) 0.042(4) 0.061(5) -0.004(4) -0.003(4) 0.004(3)
C19 0.061(5) 0.041(4) 0.053(5) 0.009(4) -0.002(4) 0.016(4)
C20 0.063(6) 0.044(4) 0.048(5) -0.001(4) 0.013(4) 0.007(4)
C21 0.049(5) 0.051(5) 0.048(5) 0.000(4) 0.006(4) 0.008(4)
C22 0.037(4) 0.047(4) 0.044(5) -0.006(3) -0.004(3) 0.006(3)
C23 0.037(4) 0.039(4) 0.043(4) -0.001(3) 0.009(3) -0.001(3)
C24 0.048(4) 0.044(4) 0.053(5) -0.012(4) 0.007(4) 0.007(4)
C25 0.074(6) 0.042(5) 0.069(6) -0.020(4) 0.035(5) -0.012(4)
C26 0.072(6) 0.052(5) 0.050(5) -0.017(4) 0.018(5) -0.022(5)
C27 0.064(5) 0.058(5) 0.031(4) -0.006(4) 0.006(4) -0.028(4)
C28 0.043(4) 0.045(4) 0.046(5) 0.000(3) 0.007(3) -0.009(3)
C29 0.041(4) 0.034(4) 0.054(5) -0.014(3) 0.005(3) -0.003(3)
C30 0.070(6) 0.076(6) 0.057(6) -0.008(5) 0.014(5) 0.026(5)
C31 0.097(8) 0.094(8) 0.055(6) -0.010(6) 0.027(6) 0.021(7)
C32 0.089(8) 0.064(6) 0.057(6) -0.012(5) 0.003(5) -0.010(5)
C33 0.077(7) 0.062(6) 0.087(8) 0.022(6) -0.001(6) -0.001(5)
C34 0.047(5) 0.056(5) 0.088(7) 0.010(5) 0.008(5) 0.002(4)
C35 0.033(4) 0.035(4) 0.055(5) -0.003(3) 0.004(3) 0.000(3)
C36 0.051(5) 0.048(5) 0.060(6) -0.008(4) 0.003(4) -0.003(4)
C37 0.051(5) 0.077(7) 0.074(7) -0.006(5) -0.014(5) -0.006(5)
C38 0.078(7) 0.074(7) 0.058(6) -0.011(5) -0.014(5) -0.015(6)
C39 0.081(7) 0.054(5) 0.064(6) -0.022(4) -0.001(5) -0.003(5)
C40 0.054(5) 0.043(4) 0.062(5) -0.009(4) 0.007(4) 0.000(4)

loop_
_atom_type_symbol
_atom_type_scat_dispersion_real
_atom_type_scat_dispersion_imag
_atom_type_scat_Cromer_Mann_a1
_atom_type_scat_Cromer_Mann_b1
_atom_type_scat_Cromer_Mann_a2
_atom_type_scat_Cromer_Mann_b2
_atom_type_scat_Cromer_Mann_a3
_atom_type_scat_Cromer_Mann_b3
_atom_type_scat_Cromer_Mann_a4
_atom_type_scat_Cromer_Mann_b4
_atom_type_scat_Cromer_Mann_c
_atom_type_scat_source
C 0.0033 0.0016 2.3100 20.8439 1.0200 10.2075 1.5886 0.5687 0.8650 51.6512 0.2156 'International Tables Vol C 4.2.6.8 and 6.1.1.4'
H 0.0000 0.0000 0.4930 10.5109 0.3229 26.1257 0.1402 3.1424 0.0408 57.7998 0.0030 'International Tables Vol C 4.2.6.8 and 6.1.1.4'
O 0.0106 0.0060 3.0485 13.2771 2.2868 5.7011 1.5463 0.3239 0.8670 32.9089 0.2508 'International Tables Vol C 4.2.6.8 and 6.1.1.4'
F 0.0171 0.0103 3.5392 10.2825 2.6412 4.2944 1.5170 0.2615 1.0243 26.1476 0.2776 'International Tables Vol C 4.2.6.8 and 6.1.1.4'
P 0.1023 0.0942 6.4345 1.9067 4.1791 27.1570 1.7800 0.5260 1.4908 68.1645 1.1149 'International Tables Vol C 4.2.6.8 and 6.1.1.4'
Cu 0.3201 1.2651 13.3380 3.5828 7.1676 0.2470 5.6158 11.3966 1.6735 64.8126 1.1910 'International Tables Vol C 4.2.6.8 and 6.1.1.4'
N 0.0061 0.0033 12.2126 0.0057 3.1322 9.8933 2.0125 28.9975 1.1663 0.5826 -11.5290 'International Tables Vol C 4.2.6.8 and 6.1.1.4'
B 0.0013 0.0007 2.0545 23.2185 1.3326 1.0210 1.0979 60.3498 0.7068 0.1403 -0.1932 'International Tables Vol C 4.2.6.8 and 6.1.1.4'

loop_
_geom_angle_atom_site_label_1
_geom_angle_atom_site_label_2
_geom_angle_atom_site_label_3
_geom_angle
_geom_angle_publ_flag
P1 Cu1 P2 91.54(7) yes
P1 Cu1 N1 132.06(17) yes
P2 Cu1 N1 114.50(17) yes
P1 Cu1 N2 119.70(18) yes
P2 Cu1 N2 120.28(17) yes
N1 Cu1 N2 82.2(2) yes
Cu1 P1 C1 100.6(2) yes
Cu1 P1 C17 121.4(2) yes
C1 P1 C17 104.8(4) yes
Cu1 P1 C23 121.3(3) yes
C1 P1 C23 104.6(3) yes
C17 P1 C23 101.8(3) yes
Cu1 P2 C2 101.5(3) yes
Cu1 P2 C29 120.7(3) yes
C2 P2 C29 103.9(4) yes
Cu1 P2 C35 119.1(3) yes
C2 P2 C35 105.9(4) yes
C29 P2 C35 103.8(3) yes
Cu1 N1 C4 130.8(5) yes
Cu1 N1 C8 111.2(5) yes
C4 N1 C8 117.8(6) yes
Cu1 N2 C9 111.3(5) yes
Cu1 N2 C13 130.9(5) yes
C9 N2 C13 117.6(6) yes
P1 C1 C2 110.9(5) yes
P1 C1 H11 109.2 no
C2 C1 H11 109.4 no
P1 C1 H12 108.3 no
C2 C1 H12 109.7 no
H11 C1 H12 109.2 no
C1 C2 P2 109.6(5) yes
C1 C2 H21 109.0 no
P2 C2 H21 109.0 no
C1 C2 H22 109.8 no
P2 C2 H22 109.7 no
H21 C2 H22 109.6 no
C4 C3 H31 110.2 no
C4 C3 H32 109.4 no
H31 C3 H32 108.8 no
C4 C3 H33 109.6 no
H31 C3 H33 109.1 no
H32 C3 H33 109.7 no
C3 C4 N1 118.3(7) yes
C3 C4 C5 120.4(7) yes
N1 C4 C5 121.3(7) yes
C4 C5 C6 120.8(8) yes
C4 C5 H51 118.8 no
C6 C5 H51 120.4 no
C5 C6 C7 119.5(8) yes
C5 C6 H61 121.1 no
C7 C6 H61 119.4 no
C6 C7 C8 117.4(7) yes
C6 C7 C15 123.2(8) yes
C8 C7 C15 119.4(8) yes
C7 C8 N1 123.0(7) yes
C7 C8 C9 120.1(7) yes
N1 C8 C9 116.9(7) yes
C8 C9 N2 118.0(6) yes
C8 C9 C10 119.1(7) yes
N2 C9 C10 122.9(7) yes
C9 C10 C11 115.9(8) yes
C9 C10 C16 119.5(8) yes
C11 C10 C16 124.6(7) yes
C10 C11 C12 121.8(7) yes
C10 C11 H111 118.5 no
C12 C11 H111 119.7 no
C11 C12 C13 119.1(8) yes
C11 C12 H121 121.1 no
C13 C12 H121 119.7 no
C12 C13 N2 122.6(7) yes
C12 C13 C14 120.5(7) yes
N2 C13 C14 116.9(7) yes
C13 C14 H141 109.2 no
C13 C14 H142 109.7 no
H141 C14 H142 109.1 no
C13 C14 H143 109.5 no
H141 C14 H143 109.6 no
H142 C14 H143 109.8 no
C7 C15 C16 119.9(9) yes
C7 C15 H151 119.0 no
C16 C15 H151 121.1 no
C10 C16 C15 122.0(8) yes
C10 C16 H161 119.3 no
C15 C16 H161 118.6 no
P1 C17 C18 125.0(6) yes
P1 C17 C22 117.8(6) yes
C18 C17 C22 117.2(7) yes
C17 C18 C19 121.4(7) yes
C17 C18 H181 118.7 no
C19 C18 H181 119.9 no
C18 C19 C20 120.1(8) yes
C18 C19 H191 120.0 no
C20 C19 H191 119.9 no
C19 C20 C21 120.1(8) yes
C19 C20 H201 120.4 no
C21 C20 H201 119.5 no
C20 C21 C22 120.2(8) yes
C20 C21 H211 120.4 no
C22 C21 H211 119.4 no
C17 C22 C21 120.9(7) yes
C17 C22 H221 119.1 no
C21 C22 H221 120.0 no
P1 C23 C24 123.5(6) yes
P1 C23 C28 119.1(6) yes
C24 C23 C28 117.2(7) yes
C23 C24 C25 120.9(9) yes
C23 C24 H241 119.4 no
C25 C24 H241 119.6 no
C24 C25 C26 120.9(9) yes
C24 C25 H251 119.7 no
C26 C25 H251 119.4 no
C25 C26 C27 119.9(8) yes
C25 C26 H261 119.8 no
C27 C26 H261 120.3 no
C26 C27 C28 119.9(9) yes
C26 C27 H271 120.3 no
C28 C27 H271 119.8 no
C23 C28 C27 121.2(8) yes
C23 C28 H281 119.6 no
C27 C28 H281 119.3 no
P2 C29 C30 124.0(7) yes
P2 C29 C34 118.6(6) yes
C30 C29 C34 117.4(8) yes
C29 C30 C31 120.2(10) yes
C29 C30 H301 120.0 no
C31 C30 H301 119.8 no
C30 C31 C32 122.1(10) yes
C30 C31 H311 118.6 no
C32 C31 H311 119.2 no
C31 C32 C33 118.7(10) yes
C31 C32 H321 120.1 no
C33 C32 H321 121.2 no
C32 C33 C34 120.1(10) yes
C32 C33 H331 120.3 no
C34 C33 H331 119.6 no
C29 C34 C33 121.4(9) yes
C29 C34 H341 119.0 no
C33 C34 H341 119.5 no
P2 C35 C36 124.8(6) yes
P2 C35 C40 116.5(6) yes
C36 C35 C40 118.7(7) yes
C35 C36 C37 120.5(8) yes
C35 C36 H361 120.3 no
C37 C36 H361 119.2 no
C36 C37 C38 119.5(9) yes
C36 C37 H371 120.4 no
C38 C37 H371 120.2 no
C37 C38 C39 120.9(9) yes
C37 C38 H381 119.5 no
C39 C38 H381 119.6 no
C38 C39 C40 119.2(9) yes
C38 C39 H391 119.9 no
C40 C39 H391 120.8 no
C35 C40 C39 121.2(8) yes
C35 C40 H401 120.1 no
C39 C40 H401 118.7 no
C42 C41 H411 107.9 no
C42 C41 H412 109.1 no
H411 C41 H412 111.3 no
C42 C41 H413 107.8 no
H411 C41 H413 110.8 no
H412 C41 H413 109.9 no
C41 C42 O1 107.3(15) yes
C41 C42 H422 108.8 no
O1 C42 H422 108.6 no
C41 C42 H421 110.9 no
O1 C42 H421 111.2 no
H422 C42 H421 110.0 no
C44 C43 O1 108.7(19) yes
C44 C43 H431 107.5 no
O1 C43 H431 108.1 no
C44 C43 H432 111.9 no
O1 C43 H432 110.9 no
H431 C43 H432 109.5 no
C43 C44 H442 112.0 no
C43 C44 H443 107.9 no
H442 C44 H443 109.9 no
C43 C44 H441 105.2 no
H442 C44 H441 111.3 no
H443 C44 H441 110.4 no
C43 O1 C42 114.6(15) yes
F1 B1 F2 108.9(9) yes
F1 B1 F3 112.7(10) yes
F2 B1 F3 105.9(10) yes
F1 B1 F4 106.9(9) yes
F2 B1 F4 109.3(9) yes
F3 B1 F4 113.0(10) yes

loop_
_geom_bond_atom_site_label_1
_geom_bond_atom_site_label_2
_geom_bond_distance
_geom_bond_publ_flag
Cu1 P1 2.267(2) yes
Cu1 P2 2.273(2) yes
Cu1 N1 2.058(6) yes
Cu1 N2 2.050(6) yes
P1 C1 1.825(7) yes
P1 C17 1.817(8) yes
P1 C23 1.808(7) yes
P2 C2 1.845(8) yes
P2 C29 1.821(8) yes
P2 C35 1.816(8) yes
N1 C4 1.343(10) yes
N1 C8 1.380(9) yes
N2 C9 1.367(10) yes
N2 C13 1.347(10) yes
C1 C2 1.524(12) yes
C1 H11 0.962 no
C1 H12 0.976 no
C2 H21 0.973 no
C2 H22 0.972 no
C3 C4 1.494(11) yes
C3 H31 0.958 no
C3 H32 0.962 no
C3 H33 0.970 no
C4 C5 1.399(12) yes
C5 C6 1.352(12) yes
C5 H51 0.935 no
C6 C7 1.412(13) yes
C6 H61 0.928 no
C7 C8 1.387(11) yes
C7 C15 1.451(12) yes
C8 C9 1.436(11) yes
C9 C10 1.413(10) yes
C10 C11 1.403(12) yes
C10 C16 1.408(13) yes
C11 C12 1.340(12) yes
C11 H111 0.933 no
C12 C13 1.393(11) yes
C12 H121 0.934 no
C13 C14 1.494(12) yes
C14 H141 0.964 no
C14 H142 0.962 no
C14 H143 0.958 no
C15 C16 1.347(14) yes
C15 H151 0.934 no
C16 H161 0.930 no
C17 C18 1.395(11) yes
C17 C22 1.400(10) yes
C18 C19 1.375(12) yes
C18 H181 0.929 no
C19 C20 1.375(12) yes
C19 H191 0.934 no
C20 C21 1.367(12) yes
C20 H201 0.933 no
C21 C22 1.385(11) yes
C21 H211 0.936 no
C22 H221 0.930 no
C23 C24 1.406(11) yes
C23 C28 1.402(11) yes
C24 C25 1.367(12) yes
C24 H241 0.943 no
C25 C26 1.380(14) yes
C25 H251 0.939 no
C26 C27 1.370(13) yes
C26 H261 0.936 no
C27 C28 1.392(11) yes
C27 H271 0.932 no
C28 H281 0.931 no
C29 C30 1.380(12) yes
C29 C34 1.389(12) yes
C30 C31 1.374(15) yes
C30 H301 0.934 no
C31 C32 1.361(16) yes
C31 H311 0.938 no
C32 C33 1.362(16) yes
C32 H321 0.936 no
C33 C34 1.385(15) yes
C33 H331 0.935 no
C34 H341 0.932 no
C35 C36 1.384(11) yes
C35 C40 1.395(11) yes
C36 C37 1.390(13) yes
C36 H361 0.935 no
C37 C38 1.397(15) yes
C37 H371 0.933 no
C38 C39 1.363(15) yes
C38 H381 0.926 no
C39 C40 1.393(12) yes
C39 H391 0.935 no
C40 H401 0.933 no
C41 C42 1.415(9) yes
C41 H411 0.970 no
C41 H412 0.964 no
C41 H413 0.961 no
C42 O1 1.326(18) yes
C42 H422 0.963 no
C42 H421 0.968 no
C43 C44 1.404(9) yes
C43 O1 1.358(18) yes
C43 H431 0.970 no
C43 H432 0.974 no
C44 H442 0.964 no
C44 H443 0.962 no
C44 H441 0.968 no
B1 F1 1.388(13) yes
B1 F2 1.359(13) yes
B1 F3 1.358(16) yes
B1 F4 1.370(13) yes
